data_7232060
loop_
_publ_author_name
'Liu, Yang'
'Shen, Cheng'
'Lu, Ming'

_publ_section_title
;
 Boosting the performance of energetic materials through thermally-induced
 conformational transition
;
_journal_issue 5
_journal_name_full CrystEngComm
_journal_page_first 796
_journal_paper_doi 10.1039/C8CE01825A
_journal_volume 21
_journal_year 2019
_chemical_formula_sum 'C6 H2 N14 O2'
_chemical_formula_weight 302.22
_space_group_crystal_system monoclinic
_space_group_IT_number 14
_space_group_name_Hall '-P 2ybc'
_space_group_name_H-M_alt 'P 1 21/c 1'
_symmetry_space_group_name_Hall '-P 2ybc'
_symmetry_space_group_name_H-M 'P 1 21/c 1'
_atom_sites_solution_hydrogens difmap
_audit_creation_method SHELXL-2014/7
_audit_update_record
;
2018-03-15 deposited with the CCDC.
2018-12-21 downloaded from the CCDC.
;
_cell_angle_alpha 90
_cell_angle_beta 91.993(6)
_cell_angle_gamma 90
_cell_formula_units_Z 2
_cell_length_a 6.1954(13)
_cell_length_b 9.278(2)
_cell_length_c 9.776(2)
_cell_measurement_reflns_used 2809
_cell_measurement_temperature 123(2)
_cell_measurement_theta_max 28.52
_cell_measurement_theta_min 3.03
_cell_volume 561.6(2)
_computing_cell_refinement 'Bruker SAINT'
_computing_data_collection 'Bruker APEX2'
_computing_data_reduction 'Bruker SAINT'
_computing_molecular_graphics 'Bruker SHELXTL'
_computing_publication_material 'Bruker SHELXTL'
_computing_structure_refinement 'SHELXL-2014 (Sheldrick 2014)'
_computing_structure_solution 'SHELXS-97 (Sheldrick 2008)'
_diffrn_ambient_temperature 123(2)
_diffrn_measured_fraction_theta_full 0.991
_diffrn_measured_fraction_theta_max 0.991
_diffrn_measurement_device_type 'Bruker APEX-II CCD'
_diffrn_measurement_method '\f and \w scans'
_diffrn_radiation_type MoK\a
_diffrn_radiation_wavelength 0.71073
_diffrn_reflns_av_R_equivalents 0.0602
_diffrn_reflns_av_unetI/netI 0.0537
_diffrn_reflns_Laue_measured_fraction_full 0.991
_diffrn_reflns_Laue_measured_fraction_max 0.991
_diffrn_reflns_limit_h_max 7
_diffrn_reflns_limit_h_min -7
_diffrn_reflns_limit_k_max 11
_diffrn_reflns_limit_k_min -7
_diffrn_reflns_limit_l_max 11
_diffrn_reflns_limit_l_min -11
_diffrn_reflns_number 3460
_diffrn_reflns_point_group_measured_fraction_full 0.991
_diffrn_reflns_point_group_measured_fraction_max 0.991
_diffrn_reflns_theta_full 25.006
_diffrn_reflns_theta_max 25.006
_diffrn_reflns_theta_min 3.028
_exptl_absorpt_coefficient_mu 0.146
_exptl_crystal_density_diffrn 1.787
_exptl_crystal_F_000 304
_exptl_crystal_size_max 0.250
_exptl_crystal_size_mid 0.220
_exptl_crystal_size_min 0.180
_refine_diff_density_max 0.485
_refine_diff_density_min -0.503
_refine_diff_density_rms 0.106
_refine_ls_extinction_method none
_refine_ls_goodness_of_fit_ref 1.188
_refine_ls_hydrogen_treatment constr
_refine_ls_matrix_type full
_refine_ls_number_parameters 100
_refine_ls_number_reflns 983
_refine_ls_number_restraints 0
_refine_ls_restrained_S_all 1.188
_refine_ls_R_factor_all 0.0652
_refine_ls_R_factor_gt 0.0622
_refine_ls_shift/su_max 0.000
_refine_ls_shift/su_mean 0.000
_refine_ls_structure_factor_coef Fsqd
_refine_ls_weighting_details 'w=1/[\s^2^(Fo^2^)+(0.0804P)^2^+1.5032P] where P=(Fo^2^+2Fc^2^)/3'
_refine_ls_weighting_scheme calc
_refine_ls_wR_factor_gt 0.1858
_refine_ls_wR_factor_ref 0.1884
_reflns_Friedel_coverage 0.000
_reflns_number_gt 903
_reflns_number_total 983
_reflns_threshold_expression 'I > 2\s(I)'
_cod_data_source_file c8ce01825a2.cif
_cod_data_source_block 20170420nlg1_0m_a
_cod_depositor_comments 'Adding full bibliography for 7232060--7232061.cif.'
_cod_database_code 7232060
_shelx_shelxl_version_number 2014/7
_shelx_space_group_comment
;
The symmetry employed for this shelxl refinement is uniquely defined
by the following loop, which should always be used as a source of
symmetry information in preference to the above space-group names.
They are only intended as comments.
;
_shelx_estimated_absorpt_t_min 0.964
_shelx_estimated_absorpt_t_max 0.974

loop_
_space_group_symop_operation_xyz
'x, y, z'
'-x, y+1/2, -z+1/2'
'-x, -y, -z'
'x, -y-1/2, z-1/2'

loop_
_atom_site_label
_atom_site_type_symbol
_atom_site_fract_x
_atom_site_fract_y
_atom_site_fract_z
_atom_site_U_iso_or_equiv
_atom_site_adp_type
_atom_site_occupancy
_atom_site_site_symmetry_order
_atom_site_calc_flag
_atom_site_refinement_flags_posn
_atom_site_refinement_flags_adp
C1 C 0.8447(5) 0.7179(4) 0.2566(3) 0.0141(8) Uani 1 1 d . .
C2 C 0.6377(5) 0.6423(4) 0.2372(3) 0.0147(8) Uani 1 1 d . .
C3 C 0.5122(6) 0.5634(4) 0.3312(4) 0.0164(8) Uani 1 1 d . .
N1 N 0.9444(5) 0.7523(3) 0.3731(3) 0.0175(7) Uani 1 1 d . .
N2 N 1.1225(5) 0.8299(3) 0.3384(3) 0.0194(7) Uani 1 1 d . .
N3 N 1.1291(5) 0.8404(3) 0.2066(3) 0.0183(7) Uani 1 1 d . .
N4 N 0.9559(4) 0.7696(3) 0.1534(3) 0.0151(7) Uani 1 1 d . .
H4A H 0.9353 0.7549 0.0567 0.018 Uiso 1 1 d R U
N5 N 0.5413(5) 0.6414(3) 0.1168(3) 0.0188(7) Uani 1 1 d . .
N6 N 0.3384(5) 0.5160(3) 0.2653(3) 0.0192(7) Uani 1 1 d . .
N7 N 0.5673(5) 0.5405(3) 0.4718(3) 0.0172(7) Uani 1 1 d . .
O1 O 0.3541(4) 0.5622(3) 0.1334(3) 0.0217(7) Uani 1 1 d . .

loop_
_atom_site_aniso_label
_atom_site_aniso_U_11
_atom_site_aniso_U_22
_atom_site_aniso_U_33
_atom_site_aniso_U_23
_atom_site_aniso_U_13
_atom_site_aniso_U_12
C1 0.0141(16) 0.0136(17) 0.0148(17) 0.0009(13) 0.0024(13) 0.0030(13)
C2 0.0134(16) 0.0134(17) 0.0176(17) -0.0001(13) 0.0023(13) 0.0023(13)
C3 0.0148(17) 0.0151(17) 0.0194(18) -0.0001(13) 0.0027(13) 0.0021(13)
N1 0.0161(15) 0.0196(16) 0.0168(15) 0.0001(11) 0.0017(11) -0.0020(12)
N2 0.0162(15) 0.0224(16) 0.0196(16) -0.0013(12) 0.0016(12) -0.0057(12)
N3 0.0129(14) 0.0198(16) 0.0222(16) -0.0005(12) 0.0014(11) -0.0027(12)
N4 0.0142(14) 0.0173(15) 0.0139(14) -0.0008(11) 0.0015(11) -0.0026(11)
N5 0.0180(16) 0.0164(15) 0.0220(16) 0.0002(12) 0.0018(12) -0.0025(12)
N6 0.0145(15) 0.0200(16) 0.0232(16) 0.0024(12) 0.0009(12) -0.0019(12)
N7 0.0186(15) 0.0147(15) 0.0187(16) 0.0010(11) 0.0048(11) 0.0010(11)
O1 0.0188(14) 0.0242(14) 0.0220(14) 0.0023(10) -0.0017(10) -0.0069(11)

loop_
_atom_type_symbol
_atom_type_description
_atom_type_scat_dispersion_real
_atom_type_scat_dispersion_imag
_atom_type_scat_source
C C 0.0033 0.0016 'International Tables Vol C Tables 4.2.6.8 and 6.1.1.4'
H H 0.0000 0.0000 'International Tables Vol C Tables 4.2.6.8 and 6.1.1.4'
Ag Ag -0.8971 1.1015 'International Tables Vol C Tables 4.2.6.8 and 6.1.1.4'
N N 0.0061 0.0033 'International Tables Vol C Tables 4.2.6.8 and 6.1.1.4'
O O 0.0106 0.0060 'International Tables Vol C Tables 4.2.6.8 and 6.1.1.4'

loop_
_geom_angle_atom_site_label_1
_geom_angle_atom_site_label_2
_geom_angle_atom_site_label_3
_geom_angle
_geom_angle_site_symmetry_1
N1 C1 N4 109.2(3) .
N1 C1 C2 127.5(3) .
N4 C1 C2 123.2(3) .
N5 C2 C3 109.6(3) .
N5 C2 C1 119.5(3) .
C3 C2 C1 130.9(3) .
N6 C3 N7 126.2(3) .
N6 C3 C2 108.2(3) .
N7 C3 C2 125.6(3) .
C1 N1 N2 105.7(3) .
N3 N2 N1 109.8(3) .
N2 N3 N4 107.2(3) .
C1 N4 N3 108.0(3) .
C1 N4 H4A 129.9 .
N3 N4 H4A 121.8 .
C2 N5 O1 104.9(3) .
C3 N6 O1 105.9(3) .
N7 N7 C3 111.7(4) 3_666
N6 O1 N5 111.4(2) .

loop_
_geom_bond_atom_site_label_1
_geom_bond_atom_site_label_2
_geom_bond_distance
_geom_bond_site_symmetry_2
C1 N1 1.316(5) .
C1 N4 1.330(4) .
C1 C2 1.468(5) .
C2 N5 1.302(5) .
C2 C3 1.427(5) .
C3 N6 1.311(5) .
C3 N7 1.421(5) .
N1 N2 1.370(4) .
N2 N3 1.295(4) .
N3 N4 1.347(4) .
N4 H4A 0.9596 .
N5 O1 1.387(4) .
N6 O1 1.365(4) .
N7 N7 1.263(6) 3_666
